data_7202243
loop_
_publ_author_name
'Gelbrich, Thomas'
'Hughes, David S.'
'Hursthouse, Michael B.'
'Threlfall, Terence L.'

_publ_section_title
;
 Packing similarity in polymorphs of sulfathiazole
;
_journal_issue 10
_journal_name_full CrystEngComm
_journal_page_first 1328
_journal_paper_doi 10.1039/b807898j
_journal_volume 10
_journal_year 2008
_chemical_formula_sum 'C9 H9 N3 O2 S2'
_chemical_formula_weight 255.31
_chemical_name_systematic
;
?
;
_space_group_IT_number 14
_symmetry_cell_setting monoclinic
_symmetry_space_group_name_Hall '-P 2yn'
_symmetry_space_group_name_H-M 'P 1 21/n 1'
_atom_sites_solution_hydrogens geom
_atom_sites_solution_primary direct
_atom_sites_solution_secondary difmap
_audit_creation_method SHELXL-97
_cell_angle_alpha 90.00
_cell_angle_beta 91.650(10)
_cell_angle_gamma 90.00
_cell_formula_units_Z 4
_cell_length_a 10.7740(10)
_cell_length_b 8.4670(10)
_cell_length_c 11.3670(10)
_cell_measurement_temperature 150(2)
_cell_volume 1036.51(18)
_computing_structure_refinement 'SHELXL-97 (Sheldrick, 1997)'
_diffrn_ambient_temperature 150(2)
_diffrn_detector_area_resol_mean 9.091
_diffrn_measured_fraction_theta_full 0.995
_diffrn_measured_fraction_theta_max 0.993
_diffrn_measurement_device_type 'Bruker-Nonius 95mm CCD camera on \k-goniostat'
_diffrn_measurement_method '\f & \w scans'
_diffrn_radiation_monochromator graphite
_diffrn_radiation_source 'Bruker-Nonius FR591 rotating anode'
_diffrn_radiation_type MoK\a
_diffrn_radiation_wavelength 0.71073
_diffrn_reflns_av_R_equivalents 0.0756
_diffrn_reflns_av_sigmaI/netI 0.0643
_diffrn_reflns_limit_h_max 13
_diffrn_reflns_limit_h_min -12
_diffrn_reflns_limit_k_max 10
_diffrn_reflns_limit_k_min -10
_diffrn_reflns_limit_l_max 13
_diffrn_reflns_limit_l_min -14
_diffrn_reflns_number 7262
_diffrn_reflns_theta_full 25.00
_diffrn_reflns_theta_max 26.00
_diffrn_reflns_theta_min 3.00
_exptl_absorpt_coefficient_mu 0.500
_exptl_absorpt_correction_T_max 0.9706
_exptl_absorpt_correction_T_min 0.8851
_exptl_absorpt_correction_type multi-scan
_exptl_absorpt_process_details 'SADABS V2.10 (Sheldrick, 2003)'
_exptl_crystal_colour colourless
_exptl_crystal_density_diffrn 1.636
_exptl_crystal_density_method 'not measured'
_exptl_crystal_description block
_exptl_crystal_F_000 528
_exptl_crystal_size_max 0.25
_exptl_crystal_size_mid 0.22
_exptl_crystal_size_min 0.06
_refine_diff_density_max 0.430
_refine_diff_density_min -0.591
_refine_diff_density_rms 0.111
_refine_ls_extinction_method none
_refine_ls_goodness_of_fit_ref 1.053
_refine_ls_hydrogen_treatment mixed
_refine_ls_matrix_type full
_refine_ls_number_parameters 181
_refine_ls_number_reflns 2026
_refine_ls_number_restraints 0
_refine_ls_restrained_S_all 1.053
_refine_ls_R_factor_all 0.0555
_refine_ls_R_factor_gt 0.0382
_refine_ls_shift/su_max 0.000
_refine_ls_shift/su_mean 0.000
_refine_ls_structure_factor_coef Fsqd
_refine_ls_weighting_details 'calc w=1/[\s^2^(Fo^2^)+(0.0515P)^2^+0.0000P] where P=(Fo^2^+2Fc^2^)/3'
_refine_ls_weighting_scheme calc
_refine_ls_wR_factor_gt 0.0910
_refine_ls_wR_factor_ref 0.0959
_reflns_number_gt 1655
_reflns_number_total 2026
_reflns_threshold_expression >2sigma(I)
_cod_data_source_file b807898j.txt
_cod_data_source_block form_V
_cod_original_sg_symbol_H-M P21/n
_cod_database_code 7202243

loop_
_symmetry_equiv_pos_as_xyz
'x, y, z'
'-x+1/2, y+1/2, -z+1/2'
'-x, -y, -z'
'x-1/2, -y-1/2, z-1/2'

loop_
_atom_site_label
_atom_site_type_symbol
_atom_site_fract_x
_atom_site_fract_y
_atom_site_fract_z
_atom_site_U_iso_or_equiv
_atom_site_adp_type
_atom_site_occupancy
_atom_site_symmetry_multiplicity
_atom_site_calc_flag
_atom_site_refinement_flags
_atom_site_disorder_assembly
_atom_site_disorder_group
S11 S 0.48228(5) 0.11472(6) 0.26293(4) 0.01403(18) Uani 1 1 d . . .
S12 S 0.34389(6) 0.34250(6) 0.06718(5) 0.02392(19) Uani 1 1 d . . .
O11 O 0.49723(14) 0.03463(15) 0.37404(12) 0.0190(4) Uani 1 1 d . . .
O12 O 0.40188(14) 0.04220(15) 0.17448(12) 0.0181(4) Uani 1 1 d . . .
N11 N 0.98740(17) 0.1901(2) 0.07072(16) 0.0163(4) Uani 1 1 d . . .
N12 N 0.44221(16) 0.29157(19) 0.29397(14) 0.0146(4) Uani 1 1 d . . .
N13 N 0.38859(17) 0.54216(19) 0.22789(15) 0.0144(4) Uani 1 1 d . . .
C11 C 0.8672(2) 0.1691(2) 0.11378(17) 0.0135(4) Uani 1 1 d . . .
C12 C 0.8393(2) 0.2310(2) 0.22415(18) 0.0152(5) Uani 1 1 d . . .
C13 C 0.7221(2) 0.2152(2) 0.26780(17) 0.0144(5) Uani 1 1 d . . .
C14 C 0.63056(19) 0.1339(2) 0.20310(17) 0.0134(4) Uani 1 1 d . . .
C15 C 0.6582(2) 0.0682(2) 0.09514(17) 0.0141(4) Uani 1 1 d . . .
C16 C 0.7761(2) 0.0845(2) 0.05115(17) 0.0137(4) Uani 1 1 d . . .
C17 C 0.39804(19) 0.3863(2) 0.20909(17) 0.0145(4) Uani 1 1 d . . .
C18 C 0.3421(2) 0.6287(3) 0.13377(19) 0.0188(5) Uani 1 1 d . . .
C19 C 0.3143(2) 0.5414(3) 0.0404(2) 0.0270(6) Uani 1 1 d . . .
H10 H 0.989(2) 0.164(3) -0.005(2) 0.027(7) Uiso 1 1 d . . .
H11 H 1.010(2) 0.283(3) 0.082(2) 0.027(7) Uiso 1 1 d . . .
H12 H 0.900(2) 0.289(3) 0.2670(19) 0.017(6) Uiso 1 1 d . . .
H13 H 0.704(2) 0.263(2) 0.346(2) 0.016(5) Uiso 1 1 d . . .
H15 H 0.595(2) 0.013(3) 0.053(2) 0.024(6) Uiso 1 1 d . . .
H16 H 0.794(2) 0.038(2) -0.0242(19) 0.012(5) Uiso 1 1 d . . .
H17 H 0.4147(19) 0.581(2) 0.2943(18) 0.008(5) Uiso 1 1 d . . .
H18 H 0.337(2) 0.740(3) 0.144(2) 0.028(6) Uiso 1 1 d . . .
H19 H 0.290(2) 0.562(3) -0.032(2) 0.032(7) Uiso 1 1 d . . .

loop_
_atom_site_aniso_label
_atom_site_aniso_U_11
_atom_site_aniso_U_22
_atom_site_aniso_U_33
_atom_site_aniso_U_23
_atom_site_aniso_U_13
_atom_site_aniso_U_12
S11 0.0169(3) 0.0127(3) 0.0126(3) 0.0002(2) 0.0022(2) 0.0007(2)
S12 0.0347(4) 0.0194(3) 0.0171(3) -0.0012(2) -0.0086(2) 0.0037(2)
O11 0.0272(9) 0.0151(7) 0.0148(7) 0.0028(6) 0.0054(6) 0.0038(6)
O12 0.0170(8) 0.0185(8) 0.0188(8) -0.0044(6) 0.0015(6) -0.0034(6)
N11 0.0185(11) 0.0150(9) 0.0156(10) -0.0022(8) 0.0032(8) -0.0010(8)
N12 0.0172(10) 0.0136(9) 0.0130(8) 0.0007(7) 0.0013(7) 0.0019(7)
N13 0.0155(10) 0.0137(9) 0.0141(9) -0.0008(8) 0.0004(7) 0.0013(7)
C11 0.0173(11) 0.0092(9) 0.0141(10) 0.0036(8) 0.0006(8) 0.0029(8)
C12 0.0184(12) 0.0120(10) 0.0151(10) -0.0004(9) -0.0017(9) 0.0000(8)
C13 0.0201(12) 0.0117(10) 0.0115(10) -0.0012(8) -0.0003(8) 0.0013(8)
C14 0.0154(12) 0.0119(10) 0.0130(10) 0.0023(8) 0.0014(8) 0.0026(8)
C15 0.0173(12) 0.0114(10) 0.0136(10) 0.0009(9) -0.0009(9) 0.0014(8)
C16 0.0190(12) 0.0123(10) 0.0098(10) 0.0003(8) 0.0005(8) 0.0030(8)
C17 0.0120(11) 0.0172(10) 0.0145(10) -0.0013(9) 0.0031(8) 0.0001(8)
C18 0.0184(13) 0.0175(11) 0.0205(11) 0.0045(10) 0.0003(9) 0.0034(9)
C19 0.0330(16) 0.0262(13) 0.0214(12) 0.0033(11) -0.0052(10) 0.0049(10)

loop_
_atom_type_symbol
_atom_type_description
_atom_type_scat_dispersion_real
_atom_type_scat_dispersion_imag
_atom_type_scat_source
C C 0.0033 0.0016 'International Tables Vol C Tables 4.2.6.8 and 6.1.1.4'
H H 0.0000 0.0000 'International Tables Vol C Tables 4.2.6.8 and 6.1.1.4'
N N 0.0061 0.0033 'International Tables Vol C Tables 4.2.6.8 and 6.1.1.4'
O O 0.0106 0.0060 'International Tables Vol C Tables 4.2.6.8 and 6.1.1.4'
S S 0.1246 0.1234 'International Tables Vol C Tables 4.2.6.8 and 6.1.1.4'

loop_
_geom_angle_atom_site_label_1
_geom_angle_atom_site_label_2
_geom_angle_atom_site_label_3
_geom_angle
_geom_angle_site_symmetry_1
_geom_angle_site_symmetry_3
_geom_angle_publ_flag
O11 S11 O12 117.41(9) . . ?
O11 S11 N12 105.76(9) . . ?
O12 S11 N12 113.01(9) . . ?
O11 S11 C14 107.60(9) . . ?
O12 S11 C14 107.62(9) . . ?
N12 S11 C14 104.61(9) . . ?
C19 S12 C17 90.61(11) . . ?
C11 N11 H10 110.6(17) . . ?
C11 N11 H11 109.6(17) . . ?
H10 N11 H11 112(2) . . ?
C17 N12 S11 119.79(14) . . ?
C17 N13 C18 115.27(18) . . ?
C17 N13 H17 119.4(13) . . ?
C18 N13 H17 125.3(13) . . ?
C16 C11 C12 118.9(2) . . ?
C16 C11 N11 121.88(19) . . ?
C12 C11 N11 119.18(19) . . ?
C13 C12 C11 120.6(2) . . ?
C13 C12 H12 119.7(14) . . ?
C11 C12 H12 119.6(14) . . ?
C12 C13 C14 119.99(19) . . ?
C12 C13 H13 118.8(13) . . ?
C14 C13 H13 121.2(13) . . ?
C15 C14 C13 119.9(2) . . ?
C15 C14 S11 121.63(16) . . ?
C13 C14 S11 118.50(15) . . ?
C16 C15 C14 120.1(2) . . ?
C16 C15 H15 121.6(14) . . ?
C14 C15 H15 118.3(14) . . ?
C15 C16 C11 120.43(19) . . ?
C15 C16 H16 119.1(13) . . ?
C11 C16 H16 120.5(13) . . ?
N12 C17 N13 120.29(17) . . ?
N12 C17 S12 130.27(15) . . ?
N13 C17 S12 109.43(15) . . ?
C19 C18 N13 113.2(2) . . ?
C19 C18 H18 129.5(14) . . ?
N13 C18 H18 117.3(14) . . ?
C18 C19 S12 111.44(18) . . ?
C18 C19 H19 134.4(16) . . ?
S12 C19 H19 114.0(16) . . ?

loop_
_geom_bond_atom_site_label_1
_geom_bond_atom_site_label_2
_geom_bond_distance
_geom_bond_site_symmetry_2
_geom_bond_publ_flag
S11 O11 1.4384(14) . ?
S11 O12 1.4449(14) . ?
S11 N12 1.6006(17) . ?
S11 C14 1.762(2) . ?
S12 C19 1.739(2) . ?
S12 C17 1.740(2) . ?
N11 C11 1.409(3) . ?
N11 H10 0.89(3) . ?
N11 H11 0.84(3) . ?
N12 C17 1.332(3) . ?
N13 C17 1.341(3) . ?
N13 C18 1.379(3) . ?
N13 H17 0.86(2) . ?
C11 C16 1.394(3) . ?
C11 C12 1.400(3) . ?
C12 C13 1.376(3) . ?
C12 H12 0.94(2) . ?
C13 C14 1.395(3) . ?
C13 H13 1.00(2) . ?
C14 C15 1.387(3) . ?
C15 C16 1.385(3) . ?
C15 H15 0.95(2) . ?
C16 H16 0.97(2) . ?
C18 C19 1.321(3) . ?
C18 H18 0.95(3) . ?
C19 H19 0.88(3) . ?

loop_
_geom_hbond_atom_site_label_D
_geom_hbond_atom_site_label_H
_geom_hbond_atom_site_label_A
_geom_hbond_distance_DH
_geom_hbond_distance_HA
_geom_hbond_distance_DA
_geom_hbond_angle_DHA
_geom_hbond_site_symmetry_A
N11 H10 N12 0.89(3) 2.36(3) 3.173(2) 153(2) 4_665
N11 H11 O11 0.84(3) 2.19(3) 2.988(2) 160(2) 2_655
N13 H17 N11 0.86(2) 2.06(2) 2.902(3) 166.3(19) 2_655

loop_
_geom_torsion_atom_site_label_1
_geom_torsion_atom_site_label_2
_geom_torsion_atom_site_label_3
_geom_torsion_atom_site_label_4
_geom_torsion
_geom_torsion_site_symmetry_1
_geom_torsion_site_symmetry_2
_geom_torsion_site_symmetry_3
_geom_torsion_site_symmetry_4
_geom_torsion_publ_flag
O11 S11 N12 C17 -166.91(16) . . . . ?
O12 S11 N12 C17 -37.16(19) . . . . ?
C14 S11 N12 C17 79.62(18) . . . . ?
C16 C11 C12 C13 -3.1(3) . . . . ?
N11 C11 C12 C13 178.76(17) . . . . ?
C11 C12 C13 C14 1.4(3) . . . . ?
C12 C13 C14 C15 0.4(3) . . . . ?
C12 C13 C14 S11 179.36(15) . . . . ?
O11 S11 C14 C15 120.15(17) . . . . ?
O12 S11 C14 C15 -7.25(19) . . . . ?
N12 S11 C14 C15 -127.69(16) . . . . ?
O11 S11 C14 C13 -58.79(16) . . . . ?
O12 S11 C14 C13 173.80(14) . . . . ?
N12 S11 C14 C13 53.37(17) . . . . ?
C13 C14 C15 C16 -0.6(3) . . . . ?
S11 C14 C15 C16 -179.49(14) . . . . ?
C14 C15 C16 C11 -1.1(3) . . . . ?
C12 C11 C16 C15 2.9(3) . . . . ?
N11 C11 C16 C15 -178.98(17) . . . . ?
S11 N12 C17 N13 -166.05(16) . . . . ?
S11 N12 C17 S12 15.0(3) . . . . ?
C18 N13 C17 N12 179.78(19) . . . . ?
C18 N13 C17 S12 -1.0(2) . . . . ?
C19 S12 C17 N12 -179.7(2) . . . . ?
C19 S12 C17 N13 1.20(17) . . . . ?
C17 N13 C18 C19 0.2(3) . . . . ?
N13 C18 C19 S12 0.8(3) . . . . ?
C17 S12 C19 C18 -1.1(2) . . . . ?

loop_
_cod_related_entry_id
_cod_related_entry_database
_cod_related_entry_code
1 ChemSpider 5148
